data_2009681
loop_
_publ_author_name
'Kentaro Yamaguchi'
'Yoshiteru Ida'
'Yoshijiroh Nakajima'
'Yohko Satoh'
'Junzo Shoji'

_publ_contact_author
;
     Dr. Kentaro Yamaguchi
     School of Pharmaceutical Sciences
     Showa University
     1-5-8 Hatanodai, Shinagawa-ku
     Tokyo 142, Japan
;
_publ_section_title
;
 Absolute stereostructure of 13,17-epoxyalisol B 23-acetate isolated
 from <i>Alisma orientale</i>
;
_journal_issue 5
_journal_name_full 'Acta Crystallographica Section C'
_journal_page_first 736
_journal_page_last 738
_journal_paper_doi 10.1107/S0108270193012193
_journal_volume 50
_journal_year 1994
_chemical_formula_structural 'C32 H50 O6'
_chemical_formula_sum 'C32 H50 O6'
_chemical_formula_weight 530.75
_chemical_name_systematic
;
23(S)-acetoxy-11\b-hydroxy-13\b,17\b;24(R),25-dioxido-3-oxo-
protostane
;
_symmetry_cell_setting monoclinic
_symmetry_space_group_name_H-M 'P 1 21 1'
_atom_type_scat_source 'International Tables for X-ray Crystallography (1974, Vol. IV)'
_cell_angle_alpha 90.0
_cell_angle_beta 106.220(10)
_cell_angle_gamma 90.0
_cell_formula_units_Z 2
_cell_length_a 10.5580(10)
_cell_length_b 20.3510(10)
_cell_length_c 7.326(2)
_cell_measurement_reflns_used 20
_cell_measurement_temperature 297
_cell_measurement_theta_max 30.5
_cell_measurement_theta_min 28.0
_cell_volume 1511.5(4)
_computing_cell_refinement AFD
_computing_data_collection 'AFD (Rigaku Corporation, 1985a)'
_computing_data_reduction 'FASE (Yamaguchi, 1993)'
_computing_molecular_graphics 'ACV (Stardent Computer Inc, 1990)'
_computing_publication_material 'XPACK (Yamaguchi, 1987)'
_computing_structure_refinement 'RCRYSTAN (Rigaku Corporation, 1985b)'
_computing_structure_solution 'SAPI85 (Yao, Zheng, Qian, Han, Gu & Fan, 1985)'
_diffrn_measurement_device 'RIGAKU AFC-5'
_diffrn_measurement_method '\w/2\q scans'
_diffrn_radiation_type 'Cu K\a~1~'
_diffrn_radiation_wavelength 1.5405
_diffrn_reflns_av_R_equivalents 0.018
_diffrn_reflns_limit_h_max 11
_diffrn_reflns_limit_h_min -11
_diffrn_reflns_limit_k_max 22
_diffrn_reflns_limit_k_min 0
_diffrn_reflns_limit_l_max 8
_diffrn_reflns_limit_l_min 0
_diffrn_reflns_number 2586
_diffrn_reflns_theta_max 60
_diffrn_standards_decay_% <3
_diffrn_standards_interval_count 150
_diffrn_standards_number 3
_exptl_absorpt_coefficient_mu 0.593
_exptl_absorpt_correction_type none
_exptl_crystal_colour clear
_exptl_crystal_density_diffrn 1.166
_exptl_crystal_description prism
_exptl_crystal_F_000 580
_exptl_crystal_size_max 0.55
_exptl_crystal_size_mid 0.35
_exptl_crystal_size_min 0.11
_refine_diff_density_max 0.30
_refine_diff_density_min -0.28
_refine_ls_extinction_method none
_refine_ls_goodness_of_fit_obs 1.98
_refine_ls_number_parameters 488
_refine_ls_number_reflns 2149
_refine_ls_R_factor_obs 0.040
_refine_ls_shift/esd_max 0.12
_refine_ls_structure_factor_coef Fsqd
_refine_ls_weighting_details 'w = 1/[\s^2^(F) + 0.007F^2^]'
_refine_ls_weighting_scheme calc
_refine_ls_wR_factor_obs 0.038
_reflns_number_observed 2149
_reflns_number_total 2323
_reflns_observed_criterion >3sigma(F)
_cod_data_source_file as1083.cif
_cod_data_source_block 1117IDA
_cod_depositor_comments
;
The following automatic conversions were performed:

'_refine_ls_weighting_scheme' value 'calc w = 1/[\s^2^(F) +
0.007F^2^]' was changed to 'calc'. New tag
'_refine_ls_weighting_details' was created. The value of the new tag
was set to 'w = 1/[\s^2^(F) + 0.007F^2^]'.

Automatic conversion script
Id: cif_fix_values 3143 2015-03-26 13:38:13Z robertas 
;
_cod_original_cell_volume 1511.3(6)
_cod_original_sg_symbol_H-M 'P 21'
_cod_database_code 2009681

loop_
_atom_site_label
_atom_site_fract_x
_atom_site_fract_y
_atom_site_fract_z
_atom_site_U_iso_or_equiv
C1 0.9375(5) 0.0955 0.7525(6) 0.0450(10)
C2 1.0266(5) 0.1524(3) 0.7189(7) 0.0510(10)
C3 1.1155(4) 0.1839(3) 0.8955(7) 0.0480(10)
C4 1.0531(4) 0.2033(3) 1.0520(6) 0.0450(10)
C5 0.9239(4) 0.1628(3) 1.0272(6) 0.0360(10)
C6 0.8689(4) 0.1648(4) 1.1998(6) 0.0460(10)
C7 0.7231(4) 0.1500(3) 1.1346(7) 0.0480(10)
C8 0.6848(4) 0.0901(3) 0.9950(5) 0.0350(10)
C9 0.8104(4) 0.0505(3) 0.9866(6) 0.0330(10)
C10 0.9304(4) 0.0915(3) 0.9602(5) 0.0360(10)
C11 0.7696(4) -0.0079(3) 0.8472(6) 0.0390(10)
C12 0.6666(4) -0.0521(3) 0.8942(7) 0.0420(10)
C13 0.5565(4) -0.0157(3) 0.9398(6) 0.0370(10)
C14 0.5906(4) 0.0437(3) 1.0690(5) 0.0380(10)
C15 0.4543(4) 0.0753(4) 1.0542(7) 0.0500(10)
C16 0.3553(4) 0.0490(4) 0.8724(8) 0.0500(10)
C17 0.4171(4) -0.0133(3) 0.8245(6) 0.0400(10)
C18 0.6119(4) 0.1166(3) 0.7953(6) 0.0400(10)
C19 1.0568(4) 0.0576(4) 1.0799(8) 0.0470(10)
C20 0.3589(4) -0.0498(3) 0.6411(6) 0.0430(10)
C21 0.3460(6) -0.0052(4) 0.4678(8) 0.064(2)
C22 0.2258(4) -0.0798(4) 0.6428(7) 0.0480(10)
C23 0.1830(4) -0.1353(3) 0.4982(7) 0.0440(10)
C24 0.2738(4) -0.1926(3) 0.5534(8) 0.0510(10)
C25 0.3745(5) -0.2106(3) 0.4574(9) 0.063(2)
C26 0.3892(9) -0.1763(5) 0.2857(13) 0.095(3)
C27 0.4942(6) -0.2468(5) 0.5763(16) 0.089(3)
C28 1.1532(6) 0.1977(4) 1.2487(9) 0.064(2)
C29 1.0156(6) 0.2761(4) 1.0154(10) 0.066(2)
C30 0.6541(5) 0.0199(4) 1.2750(7) 0.056(2)
C31 -0.0519(4) -0.1289(3) 0.3885(7) 0.0470(10)
C32 -0.1775(5) -0.1547(4) 0.4149(12) 0.065(2)
O1 1.2284(3) 0.1983(3) 0.9033(5) 0.0720(10)
O2 0.8803(2) -0.0488(3) 0.8421(5) 0.0560(10)
O3 0.4573(3) -0.0566(3) 0.9900(4) 0.0510(10)
O4 0.0530(2) -0.1588(3) 0.5057(4) 0.0490(10)
O5 0.2528(3) -0.2487(3) 0.4273(5) 0.0680(10)
O6 -0.0434(3) -0.0878(3) 0.2753(5) 0.0670(10)
H1 0.843(5) 0.103(2) 0.663(7) 0.040(10)
H1' 0.963(5) 0.047(2) 0.708(7) 0.050(10)
H2 0.909(6) -0.074(3) 0.973(8) 0.06(2)
H2' 0.958(5) 0.191(3) 0.651(8) 0.050(10)
H2" 1.083(5) 0.143(2) 0.629(8) 0.050(10)
H5 0.852(4) 0.186(2) 0.919(7) 0.020(10)
H6 0.888(5) 0.206(3) 1.270(8) 0.040(10)
H6' 0.910(5) 0.132(3) 1.286(8) 0.040(10)
H7 0.687(5) 0.147(2) 1.243(8) 0.040(10)
H7' 0.671(5) 0.192(3) 1.052(7) 0.040(10)
H9 0.840(4) 0.032(2) 1.114(7) 0.030(10)
H11 0.732(4) 0.010(2) 0.706(8) 0.030(10)
H12 0.621(5) -0.088(2) 0.786(7) 0.040(10)
H12' 0.701(5) -0.083(2) 1.005(7) 0.040(10)
H15 0.458(5) 0.128(3) 1.036(7) 0.040(10)
H15' 0.426(5) 0.066(3) 1.157(8) 0.040(10)
H16 0.274(5) 0.039(2) 0.903(7) 0.040(10)
H16' 0.336(5) 0.078(3) 0.762(8) 0.040(10)
H18 0.671(5) 0.147(3) 0.756(7) 0.040(10)
H18' 0.534(5) 0.148(2) 0.819(7) 0.040(10)
H18" 0.577(5) 0.081(3) 0.720(8) 0.030(10)
H19 1.058(5) 0.015(3) 1.044(8) 0.040(10)
H19' 1.062(5) 0.062(3) 1.237(8) 0.040(10)
H19" 1.146(6) 0.079(3) 1.077(8) 0.040(10)
H20 0.425(5) -0.090(2) 0.643(7) 0.040(10)
H21 0.277(6) 0.027(3) 0.470(9) 0.07(2)
H21' 0.309(5) -0.034(3) 0.333(9) 0.06(2)
H21" 0.427(6) 0.018(3) 0.478(9) 0.06(2)
H22 0.231(5) -0.102(2) 0.773(8) 0.040(10)
H22' 0.163(5) -0.045(3) 0.599(8) 0.050(10)
H23 0.173(5) -0.118(2) 0.352(7) 0.040(10)
H24 0.281(5) -0.206(2) 0.693(8) 0.040(10)
H26 0.413(7) -0.204(4) 0.209(12) 0.09(3)
H26' 0.468(7) -0.141(4) 0.332(11) 0.08(2)
H26" 0.296(7) -0.161(4) 0.198(10) 0.09(2)
H27 0.487(7) -0.264(4) 0.706(11) 0.09(3)
H27' 0.565(7) -0.209(3) 0.612(10) 0.08(2)
H27" 0.523(7) -0.277(4) 0.499(11) 0.08(3)
H28 1.121(6) 0.217(3) 1.358(9) 0.06(2)
H28' 1.224(6) 0.219(3) 1.254(9) 0.06(2)
H28" 1.194(7) 0.155(3) 1.280(10) 0.07(2)
H29 0.946(6) 0.283(3) 0.883(10) 0.06(2)
H29' 1.095(6) 0.307(3) 1.019(9) 0.06(2)
H29" 0.967(6) 0.290(3) 1.129(9) 0.07(2)
H30 0.599(5) -0.020(3) 1.310(8) 0.050(10)
H30' 0.644(6) 0.048(3) 1.364(8) 0.06(2)
H30" 0.753(6) 0.006(3) 1.294(8) 0.050(10)
H32 -0.184(6) -0.200(3) 0.391(9) 0.07(2)
H32' -0.250(7) -0.136(3) 0.335(9) 0.07(2)
H32" -0.178(6) -0.147(3) 0.534(10) 0.07(2)

loop_
_geom_angle_atom_site_label_1
_geom_angle_atom_site_label_2
_geom_angle_atom_site_label_3
_geom_angle
C10 C1 C2 113.1(3)
C3 C2 C1 116.1(4)
O1 C3 C2 120.7(5)
O1 C3 C4 121.8(5)
C2 C3 C4 117.2(4)
C3 C4 C28 111.0(4)
C3 C4 C29 105.3(5)
C3 C4 C5 108.8(4)
C28 C4 C29 108.1(5)
C28 C4 C5 114.8(5)
C29 C4 C5 108.3(4)
C6 C5 C10 110.5(5)
C6 C5 C4 114.2(4)
C10 C5 C4 114.8(4)
C7 C6 C5 108.7(3)
C6 C7 C8 114.6(5)
C18 C8 C9 110.1(4)
C18 C8 C7 108.4(5)
C18 C8 C14 109.8(3)
C9 C8 C7 111.0(3)
C9 C8 C14 109.1(5)
C7 C8 C14 108.3(4)
C11 C9 C8 109.8(3)
C11 C9 C10 114.3(4)
C8 C9 C10 116.8(5)
C19 C10 C5 110.4(4)
C19 C10 C1 108.2(4)
C19 C10 C9 107.0(5)
C5 C10 C1 106.5(4)
C5 C10 C9 110.6(4)
C1 C10 C9 114.2(3)
O2 C11 C12 107.4(5)
O2 C11 C9 112.5(3)
C12 C11 C9 112.9(4)
C13 C12 C11 114.0(6)
O3 C13 C17 59.6(3)
O3 C13 C12 115.5(5)
O3 C13 C14 111.0(4)
C17 C13 C12 126.9(4)
C17 C13 C14 110.9(5)
C12 C13 C14 118.2(4)
C13 C14 C30 108.9(5)
C13 C14 C15 103.5(3)
C13 C14 C8 109.0(4)
C30 C14 C15 109.8(4)
C30 C14 C8 112.3(3)
C15 C14 C8 113.0(5)
C16 C15 C14 107.9(5)
C17 C16 C15 105.1(4)
O3 C17 C13 59.7(3)
O3 C17 C20 113.2(5)
O3 C17 C16 110.9(4)
C13 C17 C20 125.9(5)
C13 C17 C16 108.6(4)
C20 C17 C16 121.7(4)
C17 C20 C21 111.5(5)
C17 C20 C22 109.6(4)
C21 C20 C22 111.8(4)
C23 C22 C20 112.5(4)
O4 C23 C24 105.8(5)
O4 C23 C22 108.2(4)
C24 C23 C22 110.3(4)
O5 C24 C25 60.0(4)
O5 C24 C23 118.1(4)
C25 C24 C23 124.0(5)
O5 C25 C24 59.0(4)
O5 C25 C26 114.6(5)
O5 C25 C27 112.8(6)
C24 C25 C26 123.1(6)
C24 C25 C27 116.4(6)
C26 C25 C27 116.7(6)
O6 C31 O4 123.4(4)
O6 C31 C32 125.3(5)
O4 C31 C32 111.3(5)
C17 O3 C13 60.8(3)
C31 O4 C23 116.2(5)
C24 O5 C25 61.0(4)

loop_
_geom_bond_atom_site_label_1
_geom_bond_atom_site_label_2
_geom_bond_distance
C1 C10 1.546(6)
C1 C2 1.553(8)
C2 C3 1.513(7)
C3 C4 1.526(8)
C4 C28 1.535(7)
C4 C29 1.537(11)
C4 C5 1.560(7)
C5 C6 1.532(7)
C5 C10 1.541(9)
C6 C7 1.509(7)
C7 C8 1.570(9)
C8 C18 1.547(6)
C8 C9 1.568(7)
C8 C14 1.574(8)
C9 C11 1.548(8)
C9 C10 1.573(7)
C10 C19 1.540(7)
C11 C12 1.523(8)
C12 C13 1.493(8)
C13 C17 1.479(5)
C13 C14 1.516(8)
C14 C30 1.547(7)
C14 C15 1.552(7)
C15 C16 1.542(7)
C16 C17 1.512(10)
C17 C20 1.508(7)
C20 C21 1.534(9)
C20 C22 1.536(7)
C22 C23 1.529(9)
C23 C24 1.490(9)
C24 C25 1.477(9)
C25 C26 1.483(12)
C25 C27 1.511(9)
C31 C32 1.488(9)
O1 C3 1.213(6)
O2 C11 1.445(7)
O3 C17 1.462(7)
O3 C13 1.463(7)
O4 C31 1.342(6)
O4 C23 1.469(6)
O5 C24 1.448(8)
O5 C25 1.463(7)
O6 C31 1.198(8)
